data_2002807
loop_
_publ_author_name
'Mueller-Buschbaum, Hk'
'Wedel, B'

_publ_section_title
;
Zur Kristallchemie der Barium-Oxometallat-Tellurite: Ba2 Te2 M6 O21 (M
= Niob und Tantal )
;
_journal_name_full
;
Zeitschrift fuer Naturforschung, Teil B. Anorganische Chemie,
Organische Chemie (42,1987-)
;
_journal_page_first 1411
_journal_page_last 1414
_journal_volume 51
_journal_year 1996
_chemical_formula_structural 'Ba2 (Ta6 Te2 O21)'
_chemical_formula_sum 'Ba2 O21 Ta6 Te2'
_chemical_name_systematic 'Dibarium heatantalloditellurate(IV)'
_space_group_IT_number 12
_symmetry_cell_setting monoclinic
_symmetry_Int_Tables_number 12
_symmetry_space_group_name_Hall '-C 2y'
_symmetry_space_group_name_H-M 'C 1 2/m 1'
_cell_angle_alpha 90
_cell_angle_beta 96.64(7)
_cell_angle_gamma 90
_cell_formula_units_Z 2
_cell_length_a 16.655(8)
_cell_length_b 5.667(2)
_cell_length_c 9.576(4)
_cell_volume 897.8
_refine_ls_R_factor_all 0.0545
_cod_database_code 2002807

loop_
_symmetry_equiv_pos_as_xyz
x,y,z
x,-y,z
-x,-y,-z
-x,y,-z
1/2+x,1/2+y,z
1/2+x,1/2-y,z
1/2-x,1/2-y,-z
1/2-x,1/2+y,-z

loop_
_atom_site_aniso_label
_atom_site_aniso_U_11
_atom_site_aniso_U_12
_atom_site_aniso_U_13
_atom_site_aniso_U_22
_atom_site_aniso_U_23
_atom_site_aniso_U_33
Ba1 0.01101(3) 0. 0.00095(3) 0.01314(4) 0. 0.01036(3)
Te1 0.00820(3) 0. -0.00125(3) 0.01226(4) 0. 0.00415(3)
Ta1 0.00694(2) 0. -0.00124(2) 0.00893(2) 0. 0.00279(2)
Ta2 0.00659(2) 0. -0.00165(2) 0.00967(2) 0. 0.00253(2)
Ta3 0.00644(2) 0. -0.00127(2) 0.00876(2) 0. 0.00283(2)
O1 0.0097(4) 0. 0.0003(3) 0.0099(4) 0. 0.0090(4)
O2 0.0161(5) 0. 0.0020(4) 0.0189(6) 0. 0.0157(5)
O3 0.0190(3) 0.0020(3) 0.0016(3) 0.0178(4) 0.0002(4) 0.0162(4)
O4 0.0207(4) -0.0010(4) 0.0021(3) 0.0202(5) -0.0006(4) 0.0191(4)
O5 0.0250(4) -0.0002(4) 0.0018(4) 0.0231(5) 0.0007(4) 0.0219(4)
O6 0.0192(7) 0. 0.0030(7) 0.0232(9) 0. 0.0217(9)
O7 0.0222(6) 0. 0.0034(5) 0.0248(7) 0. 0.0220(6)
O8 0.0183(5) 0. 0.0014(5) 0.0206(6) 0. 0.0196(6)

loop_
_atom_site_label
_atom_site_type_symbol
_atom_site_symmetry_multiplicity
_atom_site_Wyckoff_symbol
_atom_site_fract_x
_atom_site_fract_y
_atom_site_fract_z
_atom_site_occupancy
_atom_site_attached_hydrogens
_atom_site_calc_flag
Ba1 Ba2+ 4 i 0.137140(5) 0. 0.523990(11) 1. 0 d
Te1 Te4+ 4 i 0.275770(6) 0. 0.24531(1) 1. 0 d
Ta1 Ta5+ 4 i 0.400500(3) -0.5 0.080170(6) 1. 0 d
Ta2 Ta5+ 4 i 0.521050(3) 0. -0.335330(6) 1. 0 d
Ta3 Ta5+ 4 i 0.323740(3) 0. -0.174200(6) 1. 0 d
O1 O2- 4 h 0.5 0.2218(2) -0.5 1. 0 d
O2 O2- 4 i 0.35684(8) 0. 0.3964(2) 1. 0 d
O3 O2- 8 j 0.21942(6) 0.2396(2) 0.32842(11) 1. 0 d
O4 O2- 8 j 0.35458(6) 0.2467(2) -0.05464(11) 1. 0 d
O5 O2- 8 j 0.56632(6) -0.2620(2) -0.22136(12) 1. 0 d
O6 O2- 2 a 0.5 -0.5 0. 1. 0 d
O7 O2- 4 i 0.20949(9) 0. -0.1520(2) 1. 0 d
O8 O2- 4 i 0.41836(8) 0. -0.2814(2) 1. 0 d

loop_
_atom_type_symbol
_atom_type_oxidation_number
Ba2+ 2.000
Te4+ 4.000
Ta5+ 5.000
O2- -2.000

_cod_duplicate_entry 2002791
